data_2008389
loop_
_publ_author_name
'Shinya Matsumoto'
'Kaname Yumura'
'Hiroyuki Otani'
'Jin Mizuguchi'

_publ_section_title
;
 5-(8,8-Dicyanoheptafulven-3-yl)-2-hydroxy-1,3-xylyl-18-crown-5
 potassium salt monohydrate
;
_journal_issue 4
_journal_name_full 'Acta Crystallographica Section C'
_journal_page_first 536
_journal_page_last 538
_journal_paper_doi 10.1107/S0108270198014772
_journal_volume 55
_journal_year 1999
_chemical_formula_moiety '[K(C26H27N2O6)].H2O'
_chemical_formula_sum 'C26 H29 K N2 O7'
_chemical_formula_weight 520.62
_chemical_name_systematic
;
5-(8,8-Dicyanoheptafulven-3-yl)-2-hydroxy-1,3-xylyl-18-crown-5 potassium salt
monohydrate
;
_space_group_IT_number 2
_symmetry_cell_setting triclinic
_symmetry_space_group_name_Hall '-P 1'
_symmetry_space_group_name_H-M 'P -1'
_audit_creation_method 'from TEXRAY.INF file'
_cell_angle_alpha 92.410(10)
_cell_angle_beta 98.17(2)
_cell_angle_gamma 78.080(10)
_cell_formula_units_Z 2
_cell_length_a 9.245(2)
_cell_length_b 16.226(2)
_cell_length_c 8.828(2)
_cell_measurement_reflns_used 19
_cell_measurement_temperature 296.2
_cell_measurement_theta_max 30.0
_cell_measurement_theta_min 29.6
_cell_volume 1282.5(4)
_computing_cell_refinement 'Rigaku/AFC7R Diffractometer Control'
_computing_data_collection 'Rigaku/AFC7R Diffractometer Control'
_computing_data_reduction teXsan
_computing_molecular_graphics 'ORTEP (Johnson, 1976)'
_computing_publication_material teXsan
_computing_structure_refinement teXsan
_computing_structure_solution SIR92
_diffrn_ambient_temperature 296.2
_diffrn_measurement_device 'Rigaku AFC7R'
_diffrn_measurement_method \w-2\q
_diffrn_radiation_monochromator graphite
_diffrn_radiation_source 'Rigaku rotating anode'
_diffrn_radiation_type CuK\a
_diffrn_radiation_wavelength 1.5418
_diffrn_reflns_av_R_equivalents 0.034
_diffrn_reflns_av_sigmaI/netI 0.086
_diffrn_reflns_limit_h_max 11
_diffrn_reflns_limit_h_min 0
_diffrn_reflns_limit_k_max 19
_diffrn_reflns_limit_k_min -19
_diffrn_reflns_limit_l_max 10
_diffrn_reflns_limit_l_min -10
_diffrn_reflns_number 4931
_diffrn_reflns_reduction_process 'Lp corrections applied'
_diffrn_reflns_theta_max 67.59
_diffrn_reflns_theta_min 2.78
_diffrn_standards_decay_% -11.64
_diffrn_standards_interval_count 150
_diffrn_standards_number 3
_exptl_absorpt_coefficient_mu 2.223
_exptl_absorpt_correction_T_max 1.000
_exptl_absorpt_correction_T_min 0.856
_exptl_absorpt_correction_type '\y scans (North et al., 1968)'
_exptl_crystal_colour brown
_exptl_crystal_density_diffrn 1.348
_exptl_crystal_density_meas 1.320
_exptl_crystal_density_method
;
flotation in C~6~H~6~/CCl~4~
;
_exptl_crystal_description platelet
_exptl_crystal_F_000 548.00
_exptl_crystal_size_max 0.250
_exptl_crystal_size_mid 0.250
_exptl_crystal_size_min 0.010
_refine_diff_density_max 0.32
_refine_diff_density_min -0.30
_refine_ls_extinction_coef 0.016(7)
_refine_ls_extinction_method
;
Zachariasen (1967) type 2 Gaussian isotropic
;
_refine_ls_goodness_of_fit_all 1.230
_refine_ls_goodness_of_fit_obs 1.312
_refine_ls_hydrogen_treatment noref
_refine_ls_matrix_type full
_refine_ls_number_constraints 0
_refine_ls_number_parameters 326
_refine_ls_number_reflns 3247
_refine_ls_number_restraints 0
_refine_ls_R_factor_all 0.1006
_refine_ls_R_factor_obs 0.0556
_refine_ls_shift/esd_max 0.0030
_refine_ls_shift/esd_mean 0.0010
_refine_ls_structure_factor_coef F
_refine_ls_weighting_details 'w = 1/[\s^2^(Fo) + 0.00068|Fo|^2^]'
_refine_ls_weighting_scheme calc
_refine_ls_wR_factor_all 0.0687
_refine_ls_wR_factor_obs 0.0605
_reflns_number_observed 3247
_reflns_number_total 4618
_reflns_observed_criterion >1.0sigma(I)
_cod_data_source_file oa1064.cif
_cod_data_source_block crown
_cod_depositor_comments
;
The following automatic conversions were performed:

'_refine_ls_weighting_scheme' value 'w = 1/[\s^2^(Fo) +
0.00068|Fo|^2^]' was changed to 'calc'. New tag
'_refine_ls_weighting_details' was created. The value of the new tag
was set to 'w = 1/[\s^2^(Fo) + 0.00068|Fo|^2^]'.

Automatic conversion script
Id: cif_fix_values 3143 2015-03-26 13:38:13Z robertas 
;
_cod_original_cell_volume 1282.3(4)
_cod_original_formula_sum 'C26 H29 K N2 O7 '
_cod_database_code 2008389

loop_
_symmetry_equiv_pos_as_xyz
x,y,z
-x,-y,-z

loop_
_atom_site_aniso_label
_atom_site_aniso_U_11
_atom_site_aniso_U_22
_atom_site_aniso_U_33
_atom_site_aniso_U_12
_atom_site_aniso_U_13
_atom_site_aniso_U_23
K1 0.0512(4) 0.0679(4) 0.0500(4) -0.0189(3) 0.0005(3) 0.0084(3)
O1 0.0590(10) 0.0450(10) 0.0410(10) -0.0095(10) 0.0097(9) -0.0032(8)
O2 0.0490(10) 0.0560(10) 0.0490(10) -0.0170(10) 0.0052(9) 0.0125(10)
O3 0.0410(10) 0.0720(10) 0.0550(10) -0.0120(10) 0.0050(10) -0.0020(10)
O4 0.0560(10) 0.086(2) 0.0540(10) -0.0250(10) 0.0080(10) -0.0020(10)
O5 0.0420(10) 0.0720(10) 0.0540(10) -0.0080(10) 0.0000(10) 0.0090(10)
O6 0.0470(10) 0.0610(10) 0.0313(9) -0.0092(10) 0.0033(8) 0.0019(8)
O7 0.122(3) 0.0590(10) 0.0430(10) 0.002(2) -0.0020(10) 0.0010(10)
N1 0.072(2) 0.090(2) 0.090(3) -0.034(2) 0.027(2) -0.035(2)
N2 0.101(3) 0.076(2) 0.046(2) -0.022(2) 0.011(2) 0.0020(10)
C1 0.0360(10) 0.0460(10) 0.0380(10) -0.0040(10) 0.0060(10) 0.0060(10)
C2 0.0380(10) 0.0420(10) 0.0370(10) -0.0010(10) 0.0060(10) 0.0020(10)
C3 0.0410(10) 0.0450(10) 0.0340(10) -0.0040(10) 0.0070(10) 0.0020(10)
C4 0.0400(10) 0.0480(10) 0.0400(10) -0.0060(10) 0.0070(10) 0.0060(10)
C5 0.0380(10) 0.0460(10) 0.0410(10) -0.0060(10) 0.0050(10) 0.0030(10)
C6 0.0410(10) 0.054(2) 0.0320(10) -0.0080(10) 0.0040(10) 0.0020(10)
C7 0.053(2) 0.053(2) 0.0400(10) -0.0090(10) 0.0130(10) -0.0010(10)
C8 0.043(2) 0.053(2) 0.044(2) -0.0110(10) 0.0080(10) 0.0030(10)
C9 0.0380(10) 0.050(2) 0.0390(10) -0.0080(10) 0.0040(10) 0.0040(10)
C10 0.048(2) 0.062(2) 0.0400(10) -0.0180(10) 0.0090(10) -0.0020(10)
C11 0.050(2) 0.071(2) 0.044(2) -0.021(2) 0.0090(10) 0.0040(10)
C12 0.050(2) 0.062(2) 0.050(2) -0.021(2) 0.0080(10) -0.0010(10)
C13 0.044(2) 0.0460(10) 0.046(2) -0.0070(10) 0.0050(10) 0.0010(10)
C14 0.046(2) 0.050(2) 0.049(2) -0.0070(10) 0.0050(10) -0.0030(10)
C15 0.056(2) 0.065(2) 0.060(2) -0.014(2) 0.012(2) -0.018(2)
C16 0.067(2) 0.054(2) 0.042(2) -0.009(2) 0.0000(10) 0.0030(10)
C17 0.052(2) 0.049(2) 0.0370(10) -0.0110(10) 0.0030(10) 0.0060(10)
C18 0.068(2) 0.069(2) 0.047(2) -0.036(2) 0.0020(10) 0.015(2)
C19 0.062(2) 0.073(2) 0.056(2) -0.027(2) 0.017(2) 0.001(2)
C20 0.041(2) 0.087(3) 0.070(2) -0.015(2) 0.010(2) 0.013(2)
C21 0.041(2) 0.073(2) 0.078(2) -0.017(2) 0.001(2) 0.006(2)
C22 0.041(2) 0.105(3) 0.055(2) -0.015(2) 0.0030(10) -0.003(2)
C23 0.042(2) 0.102(3) 0.052(2) -0.002(2) -0.0030(10) 0.008(2)
C24 0.066(2) 0.068(2) 0.045(2) -0.009(2) -0.010(2) 0.013(2)
C25 0.065(2) 0.070(2) 0.0320(10) -0.021(2) 0.0010(10) 0.0060(10)
C26 0.049(2) 0.050(2) 0.0360(10) -0.0100(10) 0.0100(10) 0.0000(10)

loop_
_atom_site_label
_atom_site_fract_x
_atom_site_fract_y
_atom_site_fract_z
_atom_site_U_iso_or_equiv
_atom_site_thermal_displace_type
_atom_site_calc_flag
_atom_site_calc_attached_atom
_atom_site_refinement_flags
_atom_site_occupancy
K1 0.12850(8) 0.18149(5) 0.59313(8) 0.0558(2) Uani d . . 1.00
O1 0.4164(2) 0.11530(10) 0.6152(2) 0.0483(6) Uani d . . 1.00
O2 0.2548(2) 0.13850(10) 0.9047(2) 0.0504(6) Uani d . . 1.00
O3 -0.0089(2) 0.0822(2) 0.7645(3) 0.0559(6) Uani d . . 1.00
O4 -0.1410(3) 0.1453(2) 0.4740(3) 0.0635(7) Uani d . . 1.00
O5 0.0252(2) 0.2144(2) 0.2810(3) 0.0569(7) Uani d . . 1.00
O6 0.2880(2) 0.26970(10) 0.4142(2) 0.0468(6) Uani d . . 1.00
O7 0.4314(4) 0.0512(2) 0.3179(3) 0.0793(9) Uani d . . 1.00
N1 0.9812(4) 0.6401(2) 1.3659(4) 0.0810(10) Uani d . . 1.00
N2 0.6704(4) 0.5307(2) 1.5893(3) 0.0730(10) Uani d . . 1.00
C1 0.4711(3) 0.1820(2) 0.8549(3) 0.0407(7) Uani d . . 1.00
C2 0.4587(3) 0.1779(2) 0.6915(3) 0.0400(7) Uani d . . 1.00
C3 0.4889(3) 0.2483(2) 0.6176(3) 0.0405(7) Uani d . . 1.00
C4 0.5461(3) 0.3100(2) 0.7019(3) 0.0425(7) Uani d . . 1.00
C5 0.5703(3) 0.3105(2) 0.8626(3) 0.0416(7) Uani d . . 1.00
C6 0.5248(3) 0.2467(2) 0.9354(3) 0.0430(7) Uani d . . 1.00
C7 0.6366(4) 0.4546(2) 1.2058(3) 0.0481(8) Uani d . . 1.00
C8 0.5903(3) 0.4021(2) 1.0962(3) 0.0461(8) Uani d . . 1.00
C9 0.6365(3) 0.3764(2) 0.9493(3) 0.0423(7) Uani d . . 1.00
C10 0.7345(4) 0.4127(2) 0.8852(3) 0.0489(8) Uani d . . 1.00
C11 0.8024(4) 0.4804(2) 0.9404(4) 0.0533(9) Uani d . . 1.00
C12 0.8098(4) 0.5202(2) 1.0784(4) 0.0524(9) Uani d . . 1.00
C13 0.7475(3) 0.5053(2) 1.2115(3) 0.0458(8) Uani d . . 1.00
C14 0.7887(4) 0.5456(2) 1.3488(4) 0.0490(8) Uani d . . 1.00
C15 0.8950(4) 0.5984(2) 1.3597(4) 0.0600(10) Uani d . . 1.00
C16 0.7241(4) 0.5375(2) 1.4831(4) 0.0554(9) Uani d . . 1.00
C17 0.4148(4) 0.1183(2) 0.9348(3) 0.0459(8) Uani d . . 1.00
C18 0.1869(4) 0.0807(2) 0.9713(4) 0.0585(10) Uani d . . 1.00
C19 0.0229(4) 0.1029(3) 0.9211(4) 0.0610(10) Uani d . . 1.00
C20 -0.1656(4) 0.0948(3) 0.7129(5) 0.0650(10) Uani d . . 1.00
C21 -0.1894(4) 0.0809(3) 0.5451(5) 0.0630(10) Uani d . . 1.00
C22 -0.1705(4) 0.1444(3) 0.3126(4) 0.0670(10) Uani d . . 1.00
C23 -0.1323(4) 0.2209(3) 0.2541(4) 0.0680(10) Uani d . . 1.00
C24 0.0703(4) 0.2860(2) 0.2300(4) 0.0620(10) Uani d . . 1.00
C25 0.2384(4) 0.2713(2) 0.2549(3) 0.0547(9) Uani d . . 1.00
C26 0.4486(3) 0.2542(2) 0.4474(3) 0.0446(8) Uani d . . 1.00
H4 0.5707 0.3543 0.6494 0.0514 Uiso calc . . 1.00
H6 0.5316 0.2480 1.0435 0.0513 Uiso calc . . 1.00
H7 0.5877 0.4588 1.2943 0.0581 Uiso calc . . 1.00
H7Ob 0.4697 0.0050 0.3343 0.0837 Uiso calc . . 1.00
H7Oa 0.4029 0.0786 0.4089 0.0837 Uiso calc . . 1.00
H8 0.5123 0.3769 1.1201 0.0549 Uiso calc . . 1.00
H10 0.7606 0.3889 0.7903 0.0579 Uiso calc . . 1.00
H11 0.8519 0.5020 0.8679 0.0643 Uiso calc . . 1.00
H12 0.8639 0.5641 1.0879 0.0643 Uiso calc . . 1.00
H17a 0.4485 0.1198 1.0426 0.0552 Uiso calc . . 1.00
H17b 0.4527 0.0628 0.8972 0.0552 Uiso calc . . 1.00
H18a 0.2240 0.0244 0.9369 0.0699 Uiso calc . . 1.00
H18b 0.2080 0.0825 1.0802 0.0699 Uiso calc . . 1.00
H19a -0.0121 0.1630 0.9365 0.0724 Uiso calc . . 1.00
H19b -0.0297 0.0746 0.9819 0.0724 Uiso calc . . 1.00
H20a -0.2099 0.0573 0.7649 0.0783 Uiso calc . . 1.00
H20b -0.2133 0.1516 0.7381 0.0783 Uiso calc . . 1.00
H21a -0.2918 0.0813 0.5074 0.0760 Uiso calc . . 1.00
H21b -0.1318 0.0267 0.5186 0.0760 Uiso calc . . 1.00
H22a -0.1105 0.0946 0.2725 0.0787 Uiso calc . . 1.00
H22b -0.2731 0.1421 0.2804 0.0787 Uiso calc . . 1.00
H23a -0.1806 0.2700 0.3087 0.0831 Uiso calc . . 1.00
H23b -0.1685 0.2283 0.1484 0.0831 Uiso calc . . 1.00
H24a 0.0307 0.2967 0.1250 0.0743 Uiso calc . . 1.00
H24b 0.0293 0.3357 0.2884 0.0743 Uiso calc . . 1.00
H25a 0.2717 0.3153 0.2084 0.0660 Uiso calc . . 1.00
H25b 0.2779 0.2190 0.2075 0.0660 Uiso calc . . 1.00
H26a 0.4926 0.2026 0.3994 0.0536 Uiso calc . . 1.00
H26b 0.4865 0.2989 0.4098 0.0536 Uiso calc . . 1.00

loop_
_atom_type_symbol
_atom_type_scat_dispersion_real
_atom_type_scat_dispersion_imag
_atom_type_scat_source
C 0.018 0.009
;International Tables for Crystallography
(1992, Vol. C, Tables 4.2.6.8 and 6.1.1.1)
;
H 0.000 0.000
;International Tables for Crystallography
(1992, Vol. C, Table 6.1.1.2)
;
O 0.049 0.032
;International Tables for Crystallography
(1992, Vol. C, Tables 4.2.6.8 and 6.1.1.1)
;
N 0.031 0.018
;International Tables for Crystallography
(1992, Vol. C, Tables 4.2.6.8 and 6.1.1.1)
;
K 0.387 1.066
;International Tables for Crystallography
(1992, Vol. C, Tables 4.2.6.8 and 6.1.1.1)
;

loop_
_geom_angle_atom_site_label_1
_geom_angle_atom_site_label_2
_geom_angle_atom_site_label_3
_geom_angle_site_symmetry_1
_geom_angle_site_symmetry_2
_geom_angle_site_symmetry_3
_geom_angle
_geom_angle_publ_flag
O1 K1 O2 1_555 1_555 1_555 68.37(6) no
O1 K1 O3 1_555 1_555 1_555 108.75(7) no
O1 K1 O4 1_555 1_555 1_555 140.33(8) no
O1 K1 O5 1_555 1_555 1_555 107.24(7) no
O1 K1 O6 1_555 1_555 1_555 66.87(6) no
O1 K1 N1 1_555 1_555 2_667 122.00(8) no
O1 K1 C2 1_555 1_555 1_555 25.04(7) no
O2 K1 O3 1_555 1_555 1_555 60.26(6) no
O2 K1 O4 1_555 1_555 1_555 120.40(7) no
O2 K1 O5 1_555 1_555 1_555 175.34(7) no
O2 K1 O6 1_555 1_555 1_555 118.61(6) no
O2 K1 N1 1_555 1_555 2_667 99.34(9) no
O2 K1 C2 1_555 1_555 1_555 61.16(7) no
O3 K1 O4 1_555 1_555 1_555 60.62(7) no
O3 K1 O5 1_555 1_555 1_555 121.16(7) no
O3 K1 O6 1_555 1_555 1_555 175.01(7) no
O3 K1 N1 1_555 1_555 2_667 112.37(9) no
O3 K1 C2 1_555 1_555 1_555 116.84(7) no
O4 K1 O5 1_555 1_555 1_555 61.81(7) no
O4 K1 O6 1_555 1_555 1_555 120.95(7) no
O4 K1 N1 1_555 1_555 2_667 95.86(9) no
O4 K1 C2 1_555 1_555 1_555 165.37(8) no
O5 K1 O6 1_555 1_555 1_555 59.54(6) no
O5 K1 N1 1_555 1_555 2_667 84.26(10) no
O5 K1 C2 1_555 1_555 1_555 115.57(7) no
O6 K1 N1 1_555 1_555 2_667 72.49(8) no
O6 K1 C2 1_555 1_555 1_555 60.30(7) no
N1 K1 C2 2_667 1_555 1_555 98.18(9) no
K1 O1 C2 1_555 1_555 1_555 95.2(2) no
K1 O2 C17 1_555 1_555 1_555 116.0(2) no
K1 O2 C18 1_555 1_555 1_555 114.1(2) no
C17 O2 C18 1_555 1_555 1_555 112.9(2) no
K1 O3 C19 1_555 1_555 1_555 108.1(2) no
K1 O3 C20 1_555 1_555 1_555 110.7(2) no
C19 O3 C20 1_555 1_555 1_555 112.6(3) no
K1 O4 C21 1_555 1_555 1_555 117.4(2) no
K1 O4 C22 1_555 1_555 1_555 115.3(2) no
C21 O4 C22 1_555 1_555 1_555 114.3(3) no
K1 O5 C23 1_555 1_555 1_555 109.4(2) no
K1 O5 C24 1_555 1_555 1_555 112.3(2) no
C23 O5 C24 1_555 1_555 1_555 112.8(3) no
K1 O6 C25 1_555 1_555 1_555 114.9(2) no
K1 O6 C26 1_555 1_555 1_555 118.0(2) no
C25 O6 C26 1_555 1_555 1_555 112.1(2) no
H7Ob O7 H7Oa 1_555 1_555 1_555 110.1(3) no
K1 N1 C15 2_667 1_555 1_555 116.2(3) no
C2 C1 C6 1_555 1_555 1_555 120.6(3) yes
C2 C1 C17 1_555 1_555 1_555 118.3(3) no
C6 C1 C17 1_555 1_555 1_555 121.0(3) no
K1 C2 O1 1_555 1_555 1_555 59.80(10) no
K1 C2 C1 1_555 1_555 1_555 103.3(2) no
K1 C2 C3 1_555 1_555 1_555 105.2(2) no
O1 C2 C1 1_555 1_555 1_555 121.2(3) yes
O1 C2 C3 1_555 1_555 1_555 122.2(2) yes
C1 C2 C3 1_555 1_555 1_555 116.5(3) yes
C2 C3 C4 1_555 1_555 1_555 120.6(3) yes
C2 C3 C26 1_555 1_555 1_555 117.8(3) no
C4 C3 C26 1_555 1_555 1_555 121.5(3) no
C3 C4 C5 1_555 1_555 1_555 122.6(3) yes
C3 C4 H4 1_555 1_555 1_555 118.8(3) no
C5 C4 H4 1_555 1_555 1_555 118.6(3) no
C4 C5 C6 1_555 1_555 1_555 116.7(3) yes
C4 C5 C9 1_555 1_555 1_555 121.1(3) yes
C6 C5 C9 1_555 1_555 1_555 122.2(3) yes
C1 C6 C5 1_555 1_555 1_555 122.3(3) yes
C1 C6 H6 1_555 1_555 1_555 118.9(3) no
C5 C6 H6 1_555 1_555 1_555 118.8(3) no
C8 C7 C13 1_555 1_555 1_555 130.8(3) yes
C8 C7 H7 1_555 1_555 1_555 114.6(3) no
C13 C7 H7 1_555 1_555 1_555 114.6(3) no
C7 C8 C9 1_555 1_555 1_555 132.3(3) yes
C7 C8 H8 1_555 1_555 1_555 114.0(3) no
C9 C8 H8 1_555 1_555 1_555 113.7(3) no
C5 C9 C8 1_555 1_555 1_555 118.0(3) yes
C5 C9 C10 1_555 1_555 1_555 119.1(3) yes
C8 C9 C10 1_555 1_555 1_555 122.9(3) yes
C9 C10 C11 1_555 1_555 1_555 129.2(3) yes
C9 C10 H10 1_555 1_555 1_555 115.6(3) no
C11 C10 H10 1_555 1_555 1_555 115.2(3) no
C10 C11 C12 1_555 1_555 1_555 131.3(3) yes
C10 C11 H11 1_555 1_555 1_555 114.5(3) no
C12 C11 H11 1_555 1_555 1_555 114.2(3) no
C11 C12 C13 1_555 1_555 1_555 129.3(3) yes
C11 C12 H12 1_555 1_555 1_555 115.2(3) no
C13 C12 H12 1_555 1_555 1_555 115.5(3) no
C7 C13 C12 1_555 1_555 1_555 121.9(3) yes
C7 C13 C14 1_555 1_555 1_555 118.9(3) yes
C12 C13 C14 1_555 1_555 1_555 119.0(3) yes
C13 C14 C15 1_555 1_555 1_555 121.2(3) yes
C13 C14 C16 1_555 1_555 1_555 121.8(3) yes
C15 C14 C16 1_555 1_555 1_555 116.9(3) yes
N1 C15 C14 1_555 1_555 1_555 178.7(4) yes
N2 C16 C14 1_555 1_555 1_555 178.9(4) yes
O2 C17 C1 1_555 1_555 1_555 107.2(2) no
O2 C17 H17a 1_555 1_555 1_555 110.9(3) no
O2 C17 H17b 1_555 1_555 1_555 110.7(3) no
C1 C17 H17a 1_555 1_555 1_555 110.3(3) no
C1 C17 H17b 1_555 1_555 1_555 110.0(3) no
H17a C17 H17b 1_555 1_555 1_555 107.8(3) no
O2 C18 C19 1_555 1_555 1_555 108.2(3) no
O2 C18 H18a 1_555 1_555 1_555 110.2(3) no
O2 C18 H18b 1_555 1_555 1_555 110.8(3) no
C19 C18 H18a 1_555 1_555 1_555 108.8(3) no
C19 C18 H18b 1_555 1_555 1_555 110.6(3) no
H18a C18 H18b 1_555 1_555 1_555 108.3(3) no
O3 C19 C18 1_555 1_555 1_555 109.9(3) no
O3 C19 H19a 1_555 1_555 1_555 109.4(3) no
O3 C19 H19b 1_555 1_555 1_555 110.4(3) no
C18 C19 H19a 1_555 1_555 1_555 109.3(3) no
C18 C19 H19b 1_555 1_555 1_555 110.9(3) no
H19a C19 H19b 1_555 1_555 1_555 106.8(4) no
O3 C20 C21 1_555 1_555 1_555 109.1(3) no
O3 C20 H20a 1_555 1_555 1_555 110.3(3) no
O3 C20 H20b 1_555 1_555 1_555 109.6(3) no
C21 C20 H20a 1_555 1_555 1_555 110.9(4) no
C21 C20 H20b 1_555 1_555 1_555 109.9(4) no
H20a C20 H20b 1_555 1_555 1_555 106.9(4) no
O4 C21 C20 1_555 1_555 1_555 108.3(3) no
O4 C21 H21a 1_555 1_555 1_555 109.8(3) no
O4 C21 H21b 1_555 1_555 1_555 109.2(3) no
C20 C21 H21a 1_555 1_555 1_555 112.0(4) no
C20 C21 H21b 1_555 1_555 1_555 110.1(4) no
H21a C21 H21b 1_555 1_555 1_555 107.5(4) no
O4 C22 C23 1_555 1_555 1_555 108.7(3) no
O4 C22 H22a 1_555 1_555 1_555 109.7(4) no
O4 C22 H22b 1_555 1_555 1_555 110.0(3) no
C23 C22 H22a 1_555 1_555 1_555 109.5(3) no
C23 C22 H22b 1_555 1_555 1_555 111.4(4) no
H22a C22 H22b 1_555 1_555 1_555 107.4(4) no
O5 C23 C22 1_555 1_555 1_555 109.5(3) no
O5 C23 H23a 1_555 1_555 1_555 109.3(3) no
O5 C23 H23b 1_555 1_555 1_555 110.7(3) no
C22 C23 H23a 1_555 1_555 1_555 108.6(4) no
C22 C23 H23b 1_555 1_555 1_555 111.1(4) no
H23a C23 H23b 1_555 1_555 1_555 107.5(4) no
O5 C24 C25 1_555 1_555 1_555 108.9(3) no
O5 C24 H24a 1_555 1_555 1_555 110.3(3) no
O5 C24 H24b 1_555 1_555 1_555 109.3(3) no
C25 C24 H24a 1_555 1_555 1_555 111.8(3) no
C25 C24 H24b 1_555 1_555 1_555 109.7(3) no
H24a C24 H24b 1_555 1_555 1_555 106.8(3) no
O6 C25 C24 1_555 1_555 1_555 108.7(3) no
O6 C25 H25a 1_555 1_555 1_555 110.1(3) no
O6 C25 H25b 1_555 1_555 1_555 110.6(3) no
C24 C25 H25a 1_555 1_555 1_555 110.3(3) no
C24 C25 H25b 1_555 1_555 1_555 109.1(3) no
H25a C25 H25b 1_555 1_555 1_555 108.0(3) no
O6 C26 C3 1_555 1_555 1_555 107.6(2) no
O6 C26 H26a 1_555 1_555 1_555 110.7(3) no
O6 C26 H26b 1_555 1_555 1_555 110.7(3) no
C3 C26 H26a 1_555 1_555 1_555 109.9(3) no
C3 C26 H26b 1_555 1_555 1_555 110.1(3) no
H26a C26 H26b 1_555 1_555 1_555 107.8(3) no

loop_
_geom_bond_atom_site_label_1
_geom_bond_atom_site_label_2
_geom_bond_site_symmetry_1
_geom_bond_site_symmetry_2
_geom_bond_distance
_geom_bond_publ_flag
K1 O1 1_555 1_555 2.639(2) no
K1 O2 1_555 1_555 2.885(2) no
K1 O3 1_555 1_555 2.845(3) no
K1 O4 1_555 1_555 2.732(3) no
K1 O5 1_555 1_555 2.820(2) no
K1 O6 1_555 1_555 2.905(2) no
K1 N1 1_555 2_667 2.889(4) no
K1 C2 1_555 1_555 3.042(3) no
O1 C2 1_555 1_555 1.293(3) yes
O2 C17 1_555 1_555 1.436(4) no
O2 C18 1_555 1_555 1.419(3) no
O3 C19 1_555 1_555 1.413(4) no
O3 C20 1_555 1_555 1.431(4) no
O4 C21 1_555 1_555 1.420(4) no
O4 C22 1_555 1_555 1.412(4) no
O5 C23 1_555 1_555 1.425(4) no
O5 C24 1_555 1_555 1.423(4) no
O6 C25 1_555 1_555 1.416(3) no
O6 C26 1_555 1_555 1.442(4) no
O7 H7Ob 1_555 1_555 0.770 no
O7 H7Oa 1_555 1_555 0.946 no
N1 C15 1_555 1_555 1.141(5) yes
N2 C16 1_555 1_555 1.141(5) yes
C1 C2 1_555 1_555 1.431(4) yes
C1 C6 1_555 1_555 1.380(4) yes
C1 C17 1_555 1_555 1.491(4) no
C2 C3 1_555 1_555 1.433(4) yes
C3 C4 1_555 1_555 1.371(4) yes
C3 C26 1_555 1_555 1.498(4) no
C4 C5 1_555 1_555 1.405(4) yes
C4 H4 1_555 1_555 0.953 no
C5 C6 1_555 1_555 1.405(4) yes
C5 C9 1_555 1_555 1.474(4) yes
C6 H6 1_555 1_555 0.947 no
C7 C8 1_555 1_555 1.345(4) yes
C7 C13 1_555 1_555 1.436(4) yes
C7 H7 1_555 1_555 0.950 no
C8 C9 1_555 1_555 1.441(4) yes
C8 H8 1_555 1_555 0.950 no
C9 C10 1_555 1_555 1.372(4) yes
C10 C11 1_555 1_555 1.411(4) yes
C10 H10 1_555 1_555 0.949 no
C11 C12 1_555 1_555 1.354(4) yes
C11 H11 1_555 1_555 0.954 no
C12 C13 1_555 1_555 1.429(4) yes
C12 H12 1_555 1_555 0.946 no
C13 C14 1_555 1_555 1.395(4) yes
C14 C15 1_555 1_555 1.422(5) yes
C14 C16 1_555 1_555 1.423(4) yes
C17 H17a 1_555 1_555 0.960 no
C17 H17b 1_555 1_555 0.961 no
C18 C19 1_555 1_555 1.490(5) no
C18 H18a 1_555 1_555 0.960 no
C18 H18b 1_555 1_555 0.955 no
C19 H19a 1_555 1_555 0.971 no
C19 H19b 1_555 1_555 0.961 no
C20 C21 1_555 1_555 1.481(6) no
C20 H20a 1_555 1_555 0.963 no
C20 H20b 1_555 1_555 0.967 no
C21 H21a 1_555 1_555 0.956 no
C21 H21b 1_555 1_555 0.968 no
C22 C23 1_555 1_555 1.489(6) no
C22 H22a 1_555 1_555 0.966 no
C22 H22b 1_555 1_555 0.959 no
C23 H23a 1_555 1_555 0.975 no
C23 H23b 1_555 1_555 0.949 no
C24 C25 1_555 1_555 1.508(5) no
C24 H24a 1_555 1_555 0.956 no
C24 H24b 1_555 1_555 0.976 no
C25 H25a 1_555 1_555 0.961 no
C25 H25b 1_555 1_555 0.956 no
C26 H26a 1_555 1_555 0.961 no
C26 H26b 1_555 1_555 0.958 no

loop_
_geom_contact_atom_site_label_1
_geom_contact_atom_site_label_2
_geom_contact_distance
_geom_contact_site_symmetry_1
_geom_contact_site_symmetry_2
K1 O1 2.639(2) 1_555 1_555
K1 O2 2.885(2) 1_555 1_555
K1 O3 2.845(3) 1_555 1_555
K1 O4 2.732(3) 1_555 1_555
K1 O5 2.820(2) 1_555 1_555
K1 O6 2.905(2) 1_555 1_555
K1 N1 2.889(4) 1_555 2_667
K1 C2 3.042(3) 1_555 1_555
K1 C15 3.544(4) 1_555 2_667
K1 C19 3.548(4) 1_555 1_555
K1 C23 3.557(3) 1_555 1_555
K1 C22 3.571(4) 1_555 1_555
O1 O7 2.793(3) 1_555 1_555
O1 O7 2.819(3) 1_555 2_656
O5 C19 3.588(4) 1_555 1_554
O6 C16 3.204(4) 1_555 2_667
O6 C15 3.246(4) 1_555 2_667
O6 N2 3.342(4) 1_555 2_667
O6 N1 3.426(4) 1_555 2_667
O6 C14 3.589(4) 1_555 2_667
O7 C26 3.469(4) 1_555 1_555
O7 C18 3.523(4) 1_555 1_554
O7 C17 3.570(4) 1_555 1_554
N2 C10 3.218(4) 1_555 1_556
N2 C11 3.238(4) 1_555 1_556
N2 C26 3.450(5) 1_555 2_667
N2 C7 3.539(5) 1_555 2_668
C2 C20 3.437(4) 1_555 1_655
C4 C16 3.414(4) 1_555 2_667
C4 C14 3.460(4) 1_555 2_667
C7 C9 3.498(4) 1_555 2_667
C16 C26 3.496(4) 1_555 2_667
